data_4129445
loop_
_publ_author_name
'Nacsa, Eric D.'
'Lambert, Tristan H.'

_publ_section_title
;
 Higher-Order Cyclopropenimine Superbases: Direct Neutral Br\/onsted Base
 Catalyzed Michael Reactions with \a-Aryl Esters.
;
_journal_issue 32
_journal_name_full 'Journal of the American Chemical Society'
_journal_page_first 10246
_journal_page_last 10253
_journal_paper_doi 10.1021/jacs.5b05033
_journal_volume 137
_journal_year 2015
_chemical_formula_sum 'C35 H70 B F4 N9 P2'
_chemical_formula_weight 765.75
_space_group_crystal_system triclinic
_space_group_IT_number 2
_space_group_name_Hall '-P 1'
_space_group_name_H-M_alt 'P -1'
_atom_sites_solution_hydrogens geom
_audit_creation_method SHELXL-2013
_cell_angle_alpha 88.313(11)
_cell_angle_beta 87.571(8)
_cell_angle_gamma 77.915(7)
_cell_formula_units_Z 4
_cell_length_a 10.006(6)
_cell_length_b 19.052(12)
_cell_length_c 22.705(13)
_cell_measurement_reflns_used 9779
_cell_measurement_temperature 130(2)
_cell_measurement_theta_max 31.44
_cell_measurement_theta_min 2.28
_cell_volume 4228(4)
_computing_cell_refinement 'Bruker SAINT'
_computing_data_collection 'Bruker APEX2'
_computing_data_reduction 'Bruker SAINT'
_computing_molecular_graphics 'Bruker SHELXTL'
_computing_publication_material 'Bruker SHELXTL'
_computing_structure_refinement 'SHELXL-2013 (Sheldrick, 2013)'
_computing_structure_solution 'SHELXS-97 (Sheldrick 2008)'
_diffrn_ambient_temperature 130(2)
_diffrn_measured_fraction_theta_full 0.997
_diffrn_measured_fraction_theta_max 0.919
_diffrn_measurement_device_type 'Bruker APEX-II CCD'
_diffrn_measurement_method '\f and \w scans'
_diffrn_radiation_type MoK\a
_diffrn_radiation_wavelength 0.71073
_diffrn_reflns_av_R_equivalents 0.0974
_diffrn_reflns_av_unetI/netI 0.1598
_diffrn_reflns_Laue_measured_fraction_full 0.997
_diffrn_reflns_Laue_measured_fraction_max 0.919
_diffrn_reflns_limit_h_max 14
_diffrn_reflns_limit_h_min -14
_diffrn_reflns_limit_k_max 28
_diffrn_reflns_limit_k_min -27
_diffrn_reflns_limit_l_max 33
_diffrn_reflns_limit_l_min -33
_diffrn_reflns_number 60812
_diffrn_reflns_point_group_measured_fraction_full 0.997
_diffrn_reflns_point_group_measured_fraction_max 0.919
_diffrn_reflns_theta_full 25.242
_diffrn_reflns_theta_max 31.954
_diffrn_reflns_theta_min 1.400
_exptl_absorpt_coefficient_mu 0.157
_exptl_absorpt_correction_T_max 0.7461
_exptl_absorpt_correction_T_min 0.5201
_exptl_absorpt_correction_type empirical
_exptl_absorpt_process_details sadabs
_exptl_crystal_colour colorless
_exptl_crystal_density_diffrn 1.203
_exptl_crystal_description block
_exptl_crystal_F_000 1656
_exptl_crystal_size_max 0.660
_exptl_crystal_size_mid 0.570
_exptl_crystal_size_min 0.450
_refine_diff_density_max 1.376
_refine_diff_density_min -1.590
_refine_diff_density_rms 0.117
_refine_ls_extinction_method none
_refine_ls_goodness_of_fit_ref 1.013
_refine_ls_hydrogen_treatment constr
_refine_ls_matrix_type full
_refine_ls_number_parameters 908
_refine_ls_number_reflns 26895
_refine_ls_number_restraints 0
_refine_ls_restrained_S_all 1.013
_refine_ls_R_factor_all 0.2102
_refine_ls_R_factor_gt 0.1285
_refine_ls_shift/su_max 0.000
_refine_ls_shift/su_mean 0.000
_refine_ls_structure_factor_coef Fsqd
_refine_ls_weighting_details 'w=1/[\s^2^(Fo^2^)+(0.1404P)^2^+22.8263P] where P=(Fo^2^+2Fc^2^)/3'
_refine_ls_weighting_scheme calc
_refine_ls_wR_factor_gt 0.3451
_refine_ls_wR_factor_ref 0.3835
_reflns_Friedel_coverage 0.000
_reflns_number_gt 13721
_reflns_number_total 26895
_reflns_threshold_expression 'I > 2\s(I)'
_cod_data_source_file ja5b05033_si_004.cif
_cod_data_source_block erics10
_cod_database_code 4129445
_shelx_space_group_comment
; 
The symmetry employed for this shelxl refinement is uniquely defined 
by the following loop, which should always be used as a source of 
symmetry information in preference to the above space-group names. 
They are only intended as comments. 
;
_shelx_estimated_absorpt_t_min 0.904
_shelx_estimated_absorpt_t_max 0.933
_shelxl_version_number 2013-4

loop_
_space_group_symop_operation_xyz
'x, y, z'
'-x, -y, -z'

loop_
_atom_site_label
_atom_site_type_symbol
_atom_site_fract_x
_atom_site_fract_y
_atom_site_fract_z
_atom_site_U_iso_or_equiv
_atom_site_adp_type
_atom_site_occupancy
_atom_site_site_symmetry_order
_atom_site_calc_flag
_atom_site_refinement_flags_posn
_atom_site_refinement_flags_adp
P1 P 0.07252(13) 0.29182(7) 0.01509(5) 0.0223(3) Uani 1 1 d . .
P2 P 0.17768(13) 0.18269(6) -0.16656(5) 0.0225(3) Uani 1 1 d . .
P3 P 0.39628(13) 0.21564(7) 0.52974(6) 0.0248(3) Uani 1 1 d . .
P4 P 0.36497(14) 0.32160(7) 0.33634(6) 0.0257(3) Uani 1 1 d . .
F1 F 0.6870(8) 0.1454(4) 0.1614(4) 0.1185(14) Uani 1 1 d . .
F3 F 0.7786(8) 0.2314(4) 0.1861(4) 0.1185(14) Uani 1 1 d . .
F2 F 0.8820(5) 0.1200(3) 0.2104(3) 0.0911(19) Uani 1 1 d . .
F4 F 0.6818(5) 0.1727(2) 0.25772(17) 0.0600(11) Uani 1 1 d . .
F5 F -0.3191(8) 0.2736(4) -0.2865(4) 0.1185(14) Uani 1 1 d . .
F6 F -0.3206(5) 0.3921(3) -0.2939(3) 0.0850(17) Uani 1 1 d . .
F7 F -0.1304(5) 0.3148(3) -0.2636(2) 0.0672(13) Uani 1 1 d . .
F8 F -0.1886(7) 0.3158(5) -0.3563(2) 0.116(3) Uani 1 1 d . .
B1 B 0.7618(8) 0.1659(4) 0.2063(3) 0.0409(15) Uani 1 1 d . .
B2 B -0.2404(7) 0.3237(4) -0.2995(3) 0.0399(15) Uani 1 1 d . .
N1 N 0.4437(5) 0.2908(2) 0.54616(19) 0.0301(9) Uani 1 1 d . .
N2 N 0.2382(4) 0.2813(2) 0.02781(19) 0.0271(9) Uani 1 1 d . .
N3 N 0.0479(5) 0.1684(2) -0.20421(19) 0.0292(9) Uani 1 1 d . .
N4 N 0.0173(4) 0.3204(2) -0.04805(18) 0.0258(8) Uani 1 1 d . .
N5 N -0.0015(4) 0.3580(2) 0.05993(18) 0.0266(9) Uani 1 1 d . .
N6 N 0.2914(5) 0.1095(2) -0.14708(18) 0.0270(9) Uani 1 1 d . .
N7 N 0.0378(4) 0.2125(2) 0.03442(18) 0.0248(8) Uani 1 1 d . .
N8 N -0.0280(4) 0.3212(2) -0.14614(18) 0.0249(8) Uani 1 1 d . .
H8A H -0.0170 0.3003 -0.1806 0.030 Uiso 1 1 calc R U
N9 N 0.1231(4) 0.2199(2) -0.10491(17) 0.0231(8) Uani 1 1 d . .
N10 N 0.2504(4) 0.3975(2) 0.3489(2) 0.0278(9) Uani 1 1 d . .
N11 N 0.5117(5) 0.3321(2) 0.30360(19) 0.0301(9) Uani 1 1 d . .
N12 N 0.4631(5) 0.1508(2) 0.5770(2) 0.0297(9) Uani 1 1 d . .
N14 N 0.2890(5) 0.2804(2) 0.28835(19) 0.0294(9) Uani 1 1 d . .
N15 N 0.5298(5) 0.1750(2) 0.37001(19) 0.0294(9) Uani 1 1 d . .
H15C H 0.5257 0.1916 0.3334 0.035 Uiso 1 1 calc R U
N16 N 0.3904(5) 0.2852(2) 0.40086(19) 0.0276(9) Uani 1 1 d . .
N17 N 0.4563(5) 0.1852(2) 0.46722(19) 0.0277(9) Uani 1 1 d . .
N18 N 0.2678(4) 0.2250(2) -0.21319(19) 0.0267(9) Uani 1 1 d . .
C14 C 0.0397(5) 0.2857(2) -0.0994(2) 0.0231(9) Uani 1 1 d . .
C15 C -0.1181(5) 0.3925(3) -0.1418(2) 0.0260(10) Uani 1 1 d . .
H15A H -0.1233 0.4162 -0.1813 0.031 Uiso 1 1 calc R U
H15B H -0.0775 0.4220 -0.1153 0.031 Uiso 1 1 calc R U
C20 C 0.4563(5) 0.2170(3) 0.4132(2) 0.0252(10) Uani 1 1 d . .
C22 C 0.0889(6) 0.1708(3) 0.0882(2) 0.0305(11) Uani 1 1 d . .
H22A H 0.0246 0.1857 0.1220 0.037 Uiso 1 1 calc R U
H22B H 0.1790 0.1804 0.0975 0.037 Uiso 1 1 calc R U
C23 C -0.2629(5) 0.3903(3) -0.1186(2) 0.0280(10) Uani 1 1 d . .
H23A H -0.2582 0.3632 -0.0806 0.034 Uiso 1 1 calc R U
H23B H -0.3076 0.3649 -0.1469 0.034 Uiso 1 1 calc R U
C24 C -0.1253(5) 0.4115(3) 0.0433(2) 0.0279(10) Uani 1 1 d . .
H24A H -0.2083 0.3940 0.0564 0.034 Uiso 1 1 calc R U
H24B H -0.1259 0.4180 -0.0002 0.034 Uiso 1 1 calc R U
C25 C 0.2101(6) 0.2750(3) -0.2619(2) 0.0291(11) Uani 1 1 d . .
H25A H 0.1148 0.2704 -0.2677 0.035 Uiso 1 1 calc R U
H25B H 0.2638 0.2610 -0.2988 0.035 Uiso 1 1 calc R U
N20 N 0.2285(5) 0.2309(3) 0.5393(2) 0.0367(11) Uani 1 1 d . .
C27 C 0.3391(5) 0.2181(3) 0.0058(2) 0.0315(11) Uani 1 1 d . .
H27A H 0.3700 0.2279 -0.0350 0.038 Uiso 1 1 calc R U
H27B H 0.2958 0.1759 0.0054 0.038 Uiso 1 1 calc R U
C28 C -0.1263(6) 0.4834(3) 0.0718(2) 0.0306(11) Uani 1 1 d . .
H28A H -0.2115 0.5179 0.0623 0.037 Uiso 1 1 calc R U
H28B H -0.0480 0.5031 0.0555 0.037 Uiso 1 1 calc R U
C29 C 0.6149(6) 0.1041(3) 0.3818(3) 0.0319(11) Uani 1 1 d . .
H29A H 0.6178 0.0739 0.3468 0.038 Uiso 1 1 calc R U
H29B H 0.5732 0.0808 0.4153 0.038 Uiso 1 1 calc R U
C30 C 0.4854(6) 0.1630(3) 0.6390(2) 0.0325(11) Uani 1 1 d . .
H30A H 0.4123 0.1484 0.6642 0.039 Uiso 1 1 calc R U
H30B H 0.4803 0.2149 0.6446 0.039 Uiso 1 1 calc R U
C31 C 0.1023(6) 0.0897(3) 0.0777(3) 0.0360(12) Uani 1 1 d . .
H31A H 0.1727 0.0741 0.0462 0.043 Uiso 1 1 calc R U
H31B H 0.1322 0.0622 0.1142 0.043 Uiso 1 1 calc R U
C32 C -0.1167(6) 0.4742(3) 0.1392(2) 0.0325(11) Uani 1 1 d . .
H32A H -0.1098 0.5204 0.1564 0.039 Uiso 1 1 calc R U
H32B H -0.2006 0.4604 0.1561 0.039 Uiso 1 1 calc R U
C33 C -0.1003(5) 0.2011(3) 0.0199(3) 0.0311(11) Uani 1 1 d . .
H33A H -0.1335 0.2309 -0.0150 0.037 Uiso 1 1 calc R U
H33B H -0.1657 0.2160 0.0534 0.037 Uiso 1 1 calc R U
C35 C 0.3810(6) 0.0658(3) -0.1921(2) 0.0359(13) Uani 1 1 d . .
H35A H 0.3962 0.0966 -0.2265 0.043 Uiso 1 1 calc R U
H35B H 0.3362 0.0278 -0.2056 0.043 Uiso 1 1 calc R U
C36 C 0.0094(6) 0.3458(3) 0.1242(2) 0.0312(11) Uani 1 1 d . .
H36A H 0.0953 0.3111 0.1325 0.037 Uiso 1 1 calc R U
H36B H -0.0681 0.3250 0.1399 0.037 Uiso 1 1 calc R U
C37 C 0.6420(6) 0.3223(3) 0.3347(3) 0.0346(12) Uani 1 1 d . .
H37A H 0.7151 0.2903 0.3117 0.042 Uiso 1 1 calc R U
H37B H 0.6315 0.2990 0.3737 0.042 Uiso 1 1 calc R U
C38 C 0.0079(6) 0.4168(3) 0.1552(2) 0.0334(12) Uani 1 1 d . .
H38A H 0.0071 0.4083 0.1984 0.040 Uiso 1 1 calc R U
H38B H 0.0921 0.4340 0.1435 0.040 Uiso 1 1 calc R U
C39 C 0.2111(6) 0.3543(3) -0.2494(3) 0.0326(11) Uani 1 1 d . .
H39A H 0.1854 0.3839 -0.2854 0.039 Uiso 1 1 calc R U
H39B H 0.1420 0.3717 -0.2178 0.039 Uiso 1 1 calc R U
C40 C 0.2634(6) 0.0660(3) -0.0946(2) 0.0307(11) Uani 1 1 d . .
H40A H 0.2148 0.0287 -0.1064 0.037 Uiso 1 1 calc R U
H40B H 0.2038 0.0971 -0.0657 0.037 Uiso 1 1 calc R U
C41 C 0.1838(6) 0.4429(3) 0.2997(3) 0.0348(12) Uani 1 1 d . .
H41A H 0.1827 0.4130 0.2649 0.042 Uiso 1 1 calc R U
H41B H 0.2359 0.4804 0.2886 0.042 Uiso 1 1 calc R U
C42 C 0.2987(6) 0.3470(3) 0.0264(3) 0.0325(11) Uani 1 1 d . .
H42A H 0.2288 0.3890 0.0395 0.039 Uiso 1 1 calc R U
H42B H 0.3301 0.3569 -0.0143 0.039 Uiso 1 1 calc R U
C43 C 0.3554(7) 0.2395(3) 0.2362(3) 0.0377(13) Uani 1 1 d . .
H43A H 0.4526 0.2433 0.2327 0.045 Uiso 1 1 calc R U
H43B H 0.3102 0.2611 0.2001 0.045 Uiso 1 1 calc R U
C44 C -0.0861(6) 0.1641(3) -0.1747(3) 0.0336(12) Uani 1 1 d . .
H44A H -0.1610 0.1916 -0.1984 0.040 Uiso 1 1 calc R U
H44B H -0.0927 0.1861 -0.1355 0.040 Uiso 1 1 calc R U
C45 C 0.4008(7) 0.3122(3) -0.1795(3) 0.0375(13) Uani 1 1 d . .
H45A H 0.4936 0.3171 -0.1693 0.045 Uiso 1 1 calc R U
H45B H 0.3391 0.3247 -0.1444 0.045 Uiso 1 1 calc R U
C46 C 0.5157(6) 0.3708(3) 0.2453(2) 0.0352(12) Uani 1 1 d . .
H46A H 0.4243 0.3792 0.2280 0.042 Uiso 1 1 calc R U
H46B H 0.5818 0.3407 0.2179 0.042 Uiso 1 1 calc R U
C47 C -0.0924(6) 0.1214(3) 0.0072(3) 0.0348(12) Uani 1 1 d . .
H47A H -0.0334 0.1077 -0.0285 0.042 Uiso 1 1 calc R U
H47B H -0.1850 0.1137 -0.0004 0.042 Uiso 1 1 calc R U
C48 C 0.4040(5) 0.2347(3) -0.1961(3) 0.0320(11) Uani 1 1 d . .
H48A H 0.4708 0.2214 -0.2294 0.038 Uiso 1 1 calc R U
H48B H 0.4347 0.2024 -0.1622 0.038 Uiso 1 1 calc R U
C49 C 0.3710(7) 0.3411(3) 0.5913(3) 0.0412(14) Uani 1 1 d . .
H49A H 0.4161 0.3303 0.6294 0.049 Uiso 1 1 calc R U
H49B H 0.2754 0.3350 0.5968 0.049 Uiso 1 1 calc R U
C50 C -0.0338(7) 0.0738(3) 0.0601(3) 0.0381(13) Uani 1 1 d . .
H50A H -0.1002 0.0824 0.0940 0.046 Uiso 1 1 calc R U
H50B H -0.0203 0.0227 0.0497 0.046 Uiso 1 1 calc R U
C51 C 0.5867(6) 0.2960(3) 0.5349(3) 0.0379(13) Uani 1 1 d . .
H51A H 0.6285 0.2624 0.5036 0.046 Uiso 1 1 calc R U
H51B H 0.6385 0.2824 0.5712 0.046 Uiso 1 1 calc R U
C52 C 0.6840(7) 0.3945(3) 0.3432(3) 0.0387(13) Uani 1 1 d . .
H52A H 0.6162 0.4247 0.3699 0.046 Uiso 1 1 calc R U
H52B H 0.7741 0.3859 0.3616 0.046 Uiso 1 1 calc R U
C54 C 0.2613(6) 0.4400(3) 0.4016(3) 0.0362(13) Uani 1 1 d . .
H54A H 0.3160 0.4767 0.3914 0.043 Uiso 1 1 calc R U
H54B H 0.3073 0.4081 0.4332 0.043 Uiso 1 1 calc R U
C55 C 0.4728(7) 0.0739(3) 0.5643(3) 0.0362(12) Uani 1 1 d . .
H55A H 0.4591 0.0685 0.5219 0.043 Uiso 1 1 calc R U
H55B H 0.4004 0.0556 0.5872 0.043 Uiso 1 1 calc R U
C56 C 0.7615(7) 0.1083(3) 0.3965(3) 0.0439(14) Uani 1 1 d . .
H56A H 0.8060 0.1275 0.3616 0.053 Uiso 1 1 calc R U
H56B H 0.7580 0.1422 0.4290 0.053 Uiso 1 1 calc R U
C57 C 0.5184(6) 0.0315(3) -0.1657(3) 0.0447(15) Uani 1 1 d . .
H57A H 0.5657 0.0695 -0.1543 0.054 Uiso 1 1 calc R U
H57B H 0.5771 0.0014 -0.1955 0.054 Uiso 1 1 calc R U
C58 C 0.6154(7) 0.0296(3) 0.5809(3) 0.0418(14) Uani 1 1 d . .
H58A H 0.6201 -0.0219 0.5738 0.050 Uiso 1 1 calc R U
H58B H 0.6874 0.0454 0.5558 0.050 Uiso 1 1 calc R U
C59 C -0.3486(6) 0.4660(3) -0.1097(3) 0.0360(12) Uani 1 1 d . .
H59A H -0.3532 0.4928 -0.1478 0.043 Uiso 1 1 calc R U
H59B H -0.3029 0.4913 -0.0818 0.043 Uiso 1 1 calc R U
C60 C 0.6248(7) 0.1206(3) 0.6581(3) 0.0423(15) Uani 1 1 d . .
H60A H 0.6341 0.1272 0.7007 0.051 Uiso 1 1 calc R U
H60B H 0.6983 0.1392 0.6362 0.051 Uiso 1 1 calc R U
C61 C 0.3506(6) 0.3638(3) -0.2310(3) 0.0379(13) Uani 1 1 d . .
H61A H 0.3443 0.4139 -0.2189 0.045 Uiso 1 1 calc R U
H61B H 0.4171 0.3542 -0.2648 0.045 Uiso 1 1 calc R U
C62 C 0.5577(6) 0.4429(3) 0.2527(3) 0.0406(13) Uani 1 1 d . .
H62A H 0.5666 0.4658 0.2134 0.049 Uiso 1 1 calc R U
H62B H 0.4852 0.4751 0.2759 0.049 Uiso 1 1 calc R U
C63 C -0.1028(6) 0.0867(3) -0.1674(3) 0.0410(14) Uani 1 1 d . .
H63A H -0.1939 0.0858 -0.1490 0.049 Uiso 1 1 calc R U
H63B H -0.0326 0.0602 -0.1409 0.049 Uiso 1 1 calc R U
C64 C 0.3977(6) 0.0301(3) -0.0661(3) 0.0410(14) Uani 1 1 d . .
H64A H 0.3781 -0.0008 -0.0324 0.049 Uiso 1 1 calc R U
H64B H 0.4417 0.0675 -0.0508 0.049 Uiso 1 1 calc R U
C65 C 0.1383(8) 0.1921(4) 0.3093(3) 0.0478(16) Uani 1 1 d . .
H65A H 0.1888 0.1710 0.3443 0.057 Uiso 1 1 calc R U
H65B H 0.0415 0.1884 0.3156 0.057 Uiso 1 1 calc R U
C67 C 0.1504(6) 0.2002(4) 0.5859(3) 0.0380(13) Uani 1 1 d . .
H67A H 0.1055 0.2385 0.6131 0.046 Uiso 1 1 calc R U
H67B H 0.2137 0.1637 0.6089 0.046 Uiso 1 1 calc R U
C68 C 0.4610(6) 0.2020(3) 0.0453(3) 0.0410(14) Uani 1 1 d . .
H68A H 0.5296 0.1611 0.0295 0.049 Uiso 1 1 calc R U
H68B H 0.4310 0.1883 0.0853 0.049 Uiso 1 1 calc R U
C69 C 0.4960(7) -0.0154(3) -0.1109(3) 0.0434(15) Uani 1 1 d . .
H69A H 0.4572 -0.0563 -0.1228 0.052 Uiso 1 1 calc R U
H69B H 0.5847 -0.0348 -0.0927 0.052 Uiso 1 1 calc R U
C70 C 0.8474(6) 0.0355(3) 0.4144(3) 0.0425(14) Uani 1 1 d . .
H70A H 0.8129 0.0206 0.4533 0.051 Uiso 1 1 calc R U
H70B H 0.8364 -0.0005 0.3854 0.051 Uiso 1 1 calc R U
C71 C 0.3469(7) 0.1603(3) 0.2412(3) 0.0445(15) Uani 1 1 d . .
H71A H 0.4055 0.1368 0.2732 0.053 Uiso 1 1 calc R U
H71B H 0.3828 0.1364 0.2039 0.053 Uiso 1 1 calc R U
C72 C 0.1472(6) 0.2722(3) 0.3015(3) 0.0390(13) Uani 1 1 d . .
H72A H 0.0887 0.2943 0.2690 0.047 Uiso 1 1 calc R U
H72B H 0.1121 0.2979 0.3381 0.047 Uiso 1 1 calc R U
C73 C 0.6403(7) 0.0398(3) 0.6459(3) 0.0422(14) Uani 1 1 d . .
H73A H 0.7334 0.0138 0.6555 0.051 Uiso 1 1 calc R U
H73B H 0.5737 0.0198 0.6712 0.051 Uiso 1 1 calc R U
C74 C 0.5948(7) 0.3737(3) 0.5155(3) 0.0458(15) Uani 1 1 d . .
H74A H 0.5523 0.3853 0.4769 0.055 Uiso 1 1 calc R U
H74B H 0.6917 0.3778 0.5111 0.055 Uiso 1 1 calc R U
C76 C 0.5273(6) 0.2682(4) 0.0491(3) 0.0461(15) Uani 1 1 d . .
H76A H 0.5996 0.2585 0.0785 0.055 Uiso 1 1 calc R U
H76B H 0.5703 0.2775 0.0104 0.055 Uiso 1 1 calc R U
C77 C 0.4187(6) 0.3344(3) 0.0670(3) 0.0412(14) Uani 1 1 d . .
H77A H 0.3855 0.3277 0.1080 0.049 Uiso 1 1 calc R U
H77B H 0.4605 0.3772 0.0656 0.049 Uiso 1 1 calc R U
C78 C 0.3721(8) 0.4185(3) 0.5719(3) 0.0473(16) Uani 1 1 d . .
H78A H 0.3222 0.4303 0.5350 0.057 Uiso 1 1 calc R U
H78B H 0.3254 0.4518 0.6026 0.057 Uiso 1 1 calc R U
C79 C -0.4945(6) 0.4660(3) -0.0860(3) 0.0438(15) Uani 1 1 d . .
H79A H -0.5450 0.5156 -0.0813 0.066 Uiso 1 1 calc R U
H79B H -0.4908 0.4407 -0.0477 0.066 Uiso 1 1 calc R U
H79C H -0.5410 0.4416 -0.1137 0.066 Uiso 1 1 calc R U
C80 C 0.0667(7) 0.1332(3) -0.2625(3) 0.0407(14) Uani 1 1 d . .
H80A H 0.1595 0.1340 -0.2791 0.049 Uiso 1 1 calc R U
H80B H -0.0004 0.1606 -0.2899 0.049 Uiso 1 1 calc R U
C81 C 0.0387(7) 0.4777(4) 0.3188(3) 0.0486(16) Uani 1 1 d . .
H81A H -0.0146 0.4402 0.3277 0.058 Uiso 1 1 calc R U
H81B H -0.0054 0.5088 0.2863 0.058 Uiso 1 1 calc R U
C82 C 0.6923(7) 0.4339(4) 0.2836(3) 0.0443(15) Uani 1 1 d . .
H82A H 0.7129 0.4817 0.2900 0.053 Uiso 1 1 calc R U
H82B H 0.7671 0.4063 0.2585 0.053 Uiso 1 1 calc R U
C83 C 0.2002(8) 0.1500(4) 0.2538(3) 0.0520(17) Uani 1 1 d . .
H83A H 0.2005 0.0984 0.2602 0.062 Uiso 1 1 calc R U
H83B H 0.1436 0.1675 0.2195 0.062 Uiso 1 1 calc R U
C84 C -0.0883(7) 0.0495(4) -0.2269(3) 0.0483(16) Uani 1 1 d . .
H84A H -0.1646 0.0724 -0.2520 0.058 Uiso 1 1 calc R U
H84B H -0.0927 -0.0017 -0.2207 0.058 Uiso 1 1 calc R U
C85 C 0.1164(7) 0.4766(4) 0.4229(3) 0.0501(17) Uani 1 1 d . .
H85A H 0.0654 0.4395 0.4366 0.060 Uiso 1 1 calc R U
H85B H 0.1223 0.5073 0.4568 0.060 Uiso 1 1 calc R U
C87 C 0.0385(7) 0.5228(4) 0.3736(3) 0.0511(17) Uani 1 1 d . .
H87A H -0.0569 0.5422 0.3874 0.061 Uiso 1 1 calc R U
H87B H 0.0824 0.5638 0.3634 0.061 Uiso 1 1 calc R U
C88 C 0.5193(9) 0.4275(3) 0.5621(3) 0.0521(18) Uani 1 1 d . .
H88A H 0.5672 0.4188 0.5997 0.062 Uiso 1 1 calc R U
H88B H 0.5200 0.4772 0.5483 0.062 Uiso 1 1 calc R U
C91 C -0.0514(7) 0.2198(5) 0.5202(4) 0.059(2) Uani 1 1 d . .
H91A H -0.1150 0.1949 0.5011 0.071 Uiso 1 1 calc R U
H91B H -0.1065 0.2587 0.5444 0.071 Uiso 1 1 calc R U
C92 C 0.1401(7) 0.2845(4) 0.5013(4) 0.056(2) Uani 1 1 d . .
H92A H 0.1971 0.3019 0.4698 0.067 Uiso 1 1 calc R U
H92B H 0.0950 0.3261 0.5252 0.067 Uiso 1 1 calc R U
C94 C 0.9986(8) 0.0361(4) 0.4180(4) 0.062(2) Uani 1 1 d . .
H94A H 1.0487 -0.0118 0.4296 0.094 Uiso 1 1 calc R U
H94B H 1.0104 0.0708 0.4473 0.094 Uiso 1 1 calc R U
H94C H 1.0340 0.0498 0.3794 0.094 Uiso 1 1 calc R U
C95 C 0.0433(8) 0.1660(4) 0.5604(4) 0.0582(19) Uani 1 1 d . .
H95A H -0.0121 0.1491 0.5928 0.070 Uiso 1 1 calc R U
H95B H 0.0887 0.1238 0.5373 0.070 Uiso 1 1 calc R U
C97 C 0.0483(9) 0.0550(4) -0.2579(3) 0.0555(19) Uani 1 1 d . .
H97A H 0.0525 0.0353 -0.2979 0.067 Uiso 1 1 calc R U
H97B H 0.1242 0.0258 -0.2356 0.067 Uiso 1 1 calc R U
C98 C 0.0312(8) 0.2516(6) 0.4736(3) 0.074(3) Uani 1 1 d . .
H98A H -0.0303 0.2892 0.4508 0.089 Uiso 1 1 calc R U
H98B H 0.0760 0.2138 0.4461 0.089 Uiso 1 1 calc R U

loop_
_atom_site_aniso_label
_atom_site_aniso_U_11
_atom_site_aniso_U_22
_atom_site_aniso_U_33
_atom_site_aniso_U_23
_atom_site_aniso_U_13
_atom_site_aniso_U_12
P1 0.0198(6) 0.0209(5) 0.0244(6) -0.0041(4) 0.0022(4) -0.0002(4)
P2 0.0223(6) 0.0189(5) 0.0247(6) -0.0037(4) 0.0026(4) -0.0011(4)
P3 0.0233(6) 0.0253(6) 0.0253(6) -0.0005(5) 0.0003(5) -0.0040(5)
P4 0.0278(7) 0.0222(6) 0.0267(6) -0.0010(4) -0.0030(5) -0.0035(5)
F1 0.097(3) 0.112(3) 0.147(4) -0.014(3) 0.041(3) -0.032(2)
F3 0.097(3) 0.112(3) 0.147(4) -0.014(3) 0.041(3) -0.032(2)
F2 0.055(3) 0.096(4) 0.098(4) 0.018(3) 0.017(3) 0.033(3)
F4 0.064(3) 0.070(3) 0.041(2) -0.0056(19) 0.0198(19) -0.005(2)
F5 0.097(3) 0.112(3) 0.147(4) -0.014(3) 0.041(3) -0.032(2)
F6 0.049(3) 0.047(3) 0.150(5) 0.008(3) -0.005(3) 0.009(2)
F7 0.060(3) 0.083(3) 0.056(3) 0.000(2) -0.030(2) -0.004(2)
F8 0.096(5) 0.213(8) 0.047(3) -0.039(4) 0.002(3) -0.043(5)
B1 0.038(4) 0.042(4) 0.041(4) -0.003(3) 0.002(3) -0.006(3)
B2 0.033(3) 0.039(4) 0.048(4) 0.001(3) -0.008(3) -0.007(3)
N1 0.034(2) 0.027(2) 0.029(2) -0.0010(16) 0.0029(18) -0.0055(18)
N2 0.024(2) 0.023(2) 0.034(2) -0.0014(16) 0.0010(17) -0.0027(16)
N3 0.031(2) 0.028(2) 0.030(2) 0.0008(17) -0.0006(17) -0.0088(18)
N4 0.027(2) 0.024(2) 0.025(2) -0.0045(15) 0.0022(16) -0.0016(16)
N5 0.024(2) 0.026(2) 0.025(2) -0.0067(15) 0.0006(16) 0.0055(16)
N6 0.031(2) 0.0214(19) 0.025(2) -0.0026(15) 0.0078(16) 0.0019(16)
N7 0.022(2) 0.0225(19) 0.028(2) -0.0011(15) -0.0003(16) -0.0009(15)
N8 0.024(2) 0.0239(19) 0.024(2) -0.0038(15) -0.0001(15) 0.0020(16)
N9 0.0204(19) 0.0217(19) 0.025(2) -0.0054(14) 0.0015(15) 0.0021(15)
N10 0.025(2) 0.0210(19) 0.036(2) -0.0017(16) -0.0072(17) -0.0005(16)
N11 0.032(2) 0.026(2) 0.031(2) 0.0023(17) 0.0008(18) -0.0039(18)
N12 0.026(2) 0.029(2) 0.033(2) 0.0028(17) -0.0037(17) -0.0045(17)
N14 0.033(2) 0.027(2) 0.030(2) -0.0051(16) -0.0024(18) -0.0107(18)
N15 0.034(2) 0.027(2) 0.024(2) -0.0025(16) 0.0013(17) 0.0009(18)
N16 0.032(2) 0.022(2) 0.027(2) -0.0015(15) -0.0021(17) -0.0017(17)
N17 0.027(2) 0.028(2) 0.028(2) 0.0001(16) 0.0007(16) -0.0047(17)
N18 0.028(2) 0.0200(19) 0.032(2) 0.0004(15) 0.0017(17) -0.0043(16)
C14 0.019(2) 0.020(2) 0.029(2) -0.0012(17) 0.0013(17) -0.0023(17)
C15 0.021(2) 0.023(2) 0.031(3) 0.0019(18) -0.0005(18) 0.0009(18)
C20 0.027(2) 0.024(2) 0.025(2) -0.0041(17) -0.0006(18) -0.0053(18)
C22 0.033(3) 0.030(3) 0.027(3) -0.0002(19) 0.004(2) -0.003(2)
C23 0.022(2) 0.024(2) 0.036(3) -0.0045(19) 0.0014(19) 0.0002(18)
C24 0.021(2) 0.029(2) 0.031(3) -0.0062(19) 0.0016(19) 0.0032(19)
C25 0.030(3) 0.030(2) 0.024(2) 0.0019(18) 0.0036(19) 0.002(2)
N20 0.022(2) 0.042(3) 0.041(3) 0.013(2) 0.0046(19) 0.0017(19)
C27 0.023(3) 0.031(3) 0.037(3) -0.005(2) 0.004(2) 0.001(2)
C28 0.026(3) 0.027(2) 0.036(3) -0.005(2) 0.006(2) 0.001(2)
C29 0.031(3) 0.026(2) 0.037(3) -0.001(2) 0.003(2) -0.001(2)
C30 0.034(3) 0.033(3) 0.026(2) -0.001(2) 0.000(2) 0.004(2)
C31 0.044(3) 0.029(3) 0.032(3) 0.004(2) 0.002(2) -0.002(2)
C32 0.030(3) 0.031(3) 0.036(3) -0.010(2) 0.007(2) -0.006(2)
C33 0.018(2) 0.029(3) 0.046(3) 0.000(2) 0.001(2) -0.0039(19)
C35 0.039(3) 0.029(3) 0.032(3) -0.005(2) 0.008(2) 0.008(2)
C36 0.032(3) 0.028(3) 0.030(3) -0.0029(19) 0.001(2) 0.002(2)
C37 0.032(3) 0.031(3) 0.041(3) 0.003(2) -0.003(2) -0.007(2)
C38 0.033(3) 0.038(3) 0.028(3) -0.010(2) 0.000(2) -0.005(2)
C39 0.035(3) 0.025(2) 0.037(3) 0.000(2) 0.009(2) -0.003(2)
C40 0.030(3) 0.027(2) 0.032(3) 0.0047(19) 0.005(2) -0.001(2)
C41 0.034(3) 0.030(3) 0.036(3) 0.003(2) -0.006(2) 0.004(2)
C42 0.025(3) 0.032(3) 0.041(3) 0.000(2) 0.000(2) -0.006(2)
C43 0.046(3) 0.038(3) 0.030(3) -0.008(2) -0.005(2) -0.008(3)
C44 0.022(3) 0.038(3) 0.042(3) 0.004(2) -0.005(2) -0.009(2)
C45 0.038(3) 0.034(3) 0.044(3) -0.003(2) 0.003(2) -0.015(2)
C46 0.037(3) 0.040(3) 0.028(3) 0.004(2) 0.001(2) -0.009(2)
C47 0.034(3) 0.031(3) 0.041(3) -0.005(2) 0.004(2) -0.012(2)
C48 0.023(3) 0.030(3) 0.042(3) 0.003(2) 0.000(2) -0.002(2)
C49 0.060(4) 0.037(3) 0.028(3) -0.010(2) 0.006(3) -0.014(3)
C50 0.054(4) 0.028(3) 0.036(3) -0.006(2) 0.009(3) -0.019(3)
C51 0.039(3) 0.032(3) 0.047(3) 0.004(2) -0.011(3) -0.014(2)
C52 0.036(3) 0.039(3) 0.044(3) 0.003(2) -0.004(2) -0.014(2)
C54 0.042(3) 0.027(3) 0.038(3) -0.012(2) -0.009(2) -0.001(2)
C55 0.047(3) 0.028(3) 0.034(3) 0.006(2) -0.011(2) -0.008(2)
C56 0.041(4) 0.033(3) 0.056(4) -0.001(3) -0.007(3) -0.002(3)
C57 0.028(3) 0.035(3) 0.063(4) -0.006(3) 0.014(3) 0.009(2)
C58 0.048(4) 0.035(3) 0.038(3) -0.002(2) -0.004(3) 0.004(3)
C59 0.021(3) 0.028(3) 0.057(4) -0.004(2) 0.001(2) 0.000(2)
C60 0.040(3) 0.045(3) 0.035(3) -0.009(2) -0.011(2) 0.009(3)
C61 0.036(3) 0.030(3) 0.048(3) -0.002(2) 0.009(3) -0.010(2)
C62 0.036(3) 0.040(3) 0.046(3) 0.008(3) 0.002(3) -0.010(3)
C63 0.031(3) 0.039(3) 0.055(4) 0.005(3) -0.006(3) -0.011(2)
C64 0.038(3) 0.034(3) 0.043(3) 0.001(2) -0.005(3) 0.009(2)
C65 0.064(5) 0.048(4) 0.041(3) -0.001(3) -0.004(3) -0.035(3)
C67 0.026(3) 0.047(3) 0.040(3) 0.007(2) -0.001(2) -0.009(2)
C68 0.028(3) 0.036(3) 0.053(4) -0.002(3) -0.005(2) 0.007(2)
C69 0.035(3) 0.039(3) 0.047(4) -0.001(3) -0.003(3) 0.012(3)
C70 0.034(3) 0.039(3) 0.050(4) -0.005(3) 0.003(3) 0.003(2)
C71 0.053(4) 0.035(3) 0.044(3) -0.011(3) -0.010(3) -0.004(3)
C72 0.035(3) 0.038(3) 0.047(3) -0.006(2) 0.000(2) -0.014(2)
C73 0.035(3) 0.040(3) 0.045(3) -0.003(3) -0.008(3) 0.009(2)
C74 0.042(4) 0.040(3) 0.061(4) 0.010(3) -0.011(3) -0.024(3)
C76 0.024(3) 0.045(4) 0.067(4) 0.001(3) -0.006(3) -0.002(2)
C77 0.030(3) 0.038(3) 0.057(4) -0.001(3) -0.008(3) -0.009(2)
C78 0.076(5) 0.029(3) 0.038(3) -0.008(2) -0.003(3) -0.011(3)
C79 0.027(3) 0.034(3) 0.069(4) -0.014(3) 0.010(3) -0.001(2)
C80 0.052(4) 0.045(3) 0.030(3) -0.010(2) -0.003(2) -0.020(3)
C81 0.028(3) 0.051(4) 0.061(4) 0.007(3) -0.008(3) 0.005(3)
C82 0.048(4) 0.042(3) 0.046(4) 0.009(3) 0.002(3) -0.018(3)
C83 0.070(5) 0.042(4) 0.049(4) -0.007(3) -0.013(3) -0.020(3)
C84 0.053(4) 0.035(3) 0.065(4) 0.000(3) -0.021(3) -0.023(3)
C85 0.048(4) 0.043(4) 0.049(4) -0.006(3) 0.008(3) 0.012(3)
C87 0.039(4) 0.044(4) 0.059(4) 0.001(3) 0.002(3) 0.016(3)
C88 0.084(5) 0.028(3) 0.050(4) 0.005(3) -0.027(4) -0.021(3)
C91 0.036(4) 0.072(5) 0.068(5) -0.016(4) -0.018(3) -0.005(3)
C92 0.029(3) 0.058(4) 0.071(5) 0.034(4) 0.004(3) 0.004(3)
C94 0.040(4) 0.053(4) 0.089(6) -0.008(4) -0.013(4) 0.006(3)
C95 0.039(4) 0.049(4) 0.091(6) 0.000(4) -0.013(4) -0.017(3)
C97 0.068(5) 0.050(4) 0.056(4) -0.023(3) 0.001(4) -0.027(4)
C98 0.041(4) 0.116(8) 0.044(4) 0.003(4) -0.004(3) 0.028(4)

loop_
_atom_type_symbol
_atom_type_description
_atom_type_scat_dispersion_real
_atom_type_scat_dispersion_imag
_atom_type_scat_source
C C 0.0033 0.0016 'International Tables Vol C Tables 4.2.6.8 and 6.1.1.4'
H H 0.0000 0.0000 'International Tables Vol C Tables 4.2.6.8 and 6.1.1.4'
B B 0.0013 0.0007 'International Tables Vol C Tables 4.2.6.8 and 6.1.1.4'
N N 0.0061 0.0033 'International Tables Vol C Tables 4.2.6.8 and 6.1.1.4'
F F 0.0171 0.0103 'International Tables Vol C Tables 4.2.6.8 and 6.1.1.4'
P P 0.1023 0.0942 'International Tables Vol C Tables 4.2.6.8 and 6.1.1.4'

loop_
_geom_angle_atom_site_label_1
_geom_angle_atom_site_label_2
_geom_angle_atom_site_label_3
_geom_angle
N4 P1 N7 113.1(2)
N4 P1 N2 119.8(2)
N7 P1 N2 103.5(2)
N4 P1 N5 103.2(2)
N7 P1 N5 113.7(2)
N2 P1 N5 103.5(2)
N9 P2 N3 110.3(2)
N9 P2 N18 118.5(2)
N3 P2 N18 105.7(2)
N9 P2 N6 104.1(2)
N3 P2 N6 115.7(2)
N18 P2 N6 102.9(2)
N17 P3 N20 116.0(3)
N17 P3 N1 113.1(2)
N20 P3 N1 106.6(3)
N17 P3 N12 103.6(2)
N20 P3 N12 107.9(2)
N1 P3 N12 109.3(2)
N16 P4 N14 117.8(2)
N16 P4 N11 110.8(2)
N14 P4 N11 106.2(2)
N16 P4 N10 103.9(2)
N14 P4 N10 103.0(2)
N11 P4 N10 115.2(2)
F2 B1 F3 111.2(7)
F2 B1 F4 114.4(6)
F3 B1 F4 110.3(6)
F2 B1 F1 110.1(7)
F3 B1 F1 101.5(7)
F4 B1 F1 108.6(6)
F8 B2 F7 106.9(6)
F8 B2 F5 109.8(7)
F7 B2 F5 111.4(7)
F8 B2 F6 108.8(7)
F7 B2 F6 110.4(6)
F5 B2 F6 109.5(6)
C51 N1 C49 113.6(5)
C51 N1 P3 118.8(4)
C49 N1 P3 123.3(4)
C27 N2 C42 111.0(4)
C27 N2 P1 121.2(4)
C42 N2 P1 118.0(3)
C80 N3 C44 111.9(5)
C80 N3 P2 122.7(4)
C44 N3 P2 121.7(4)
C14 N4 P1 127.7(4)
C36 N5 C24 113.5(4)
C36 N5 P1 118.7(3)
C24 N5 P1 121.8(3)
C40 N6 C35 112.2(4)
C40 N6 P2 120.2(3)
C35 N6 P2 120.9(3)
C22 N7 C33 111.3(4)
C22 N7 P1 124.1(4)
C33 N7 P1 116.5(3)
C14 N8 C15 123.3(4)
C14 N9 P2 125.0(4)
C54 N10 C41 112.3(4)
C54 N10 P4 119.6(3)
C41 N10 P4 121.4(4)
C37 N11 C46 113.1(4)
C37 N11 P4 123.4(4)
C46 N11 P4 121.7(4)
C30 N12 C55 113.0(4)
C30 N12 P3 123.6(4)
C55 N12 P3 121.7(4)
C72 N14 C43 113.8(4)
C72 N14 P4 119.0(4)
C43 N14 P4 126.5(4)
C20 N15 C29 123.2(4)
C20 N16 P4 126.5(4)
C20 N17 P3 131.6(4)
C48 N18 C25 112.8(4)
C48 N18 P2 118.9(4)
C25 N18 P2 125.2(4)
N4 C14 N9 122.8(4)
N4 C14 N8 115.3(4)
N9 C14 N8 121.9(4)
N8 C15 C23 113.4(4)
N17 C20 N16 124.2(4)
N17 C20 N15 115.1(4)
N16 C20 N15 120.7(4)
N7 C22 C31 109.6(4)
C15 C23 C59 111.3(4)
N5 C24 C28 110.0(4)
N18 C25 C39 112.8(4)
C67 N20 C92 112.7(5)
C67 N20 P3 126.8(4)
C92 N20 P3 120.3(4)
N2 C27 C68 109.8(5)
C24 C28 C32 110.9(4)
N15 C29 C56 112.0(5)
N12 C30 C60 111.4(4)
C50 C31 C22 110.9(5)
C38 C32 C28 110.6(4)
N7 C33 C47 110.0(4)
N6 C35 C57 109.9(5)
N5 C36 C38 110.5(4)
N11 C37 C52 111.5(5)
C32 C38 C36 111.5(5)
C61 C39 C25 112.1(4)
N6 C40 C64 110.3(5)
N10 C41 C81 109.4(5)
N2 C42 C77 109.0(5)
N14 C43 C71 111.8(5)
N3 C44 C63 111.5(5)
C48 C45 C61 110.3(5)
N11 C46 C62 110.5(5)
C33 C47 C50 110.3(5)
N18 C48 C45 111.7(4)
N1 C49 C78 110.1(5)
C31 C50 C47 111.5(5)
N1 C51 C74 110.1(5)
C82 C52 C37 110.4(5)
N10 C54 C85 108.4(5)
N12 C55 C58 109.9(5)
C70 C56 C29 112.5(5)
C35 C57 C69 110.3(5)
C73 C58 C55 110.2(5)
C23 C59 C79 112.8(5)
C30 C60 C73 110.8(5)
C39 C61 C45 110.5(5)
C82 C62 C46 111.9(5)
C44 C63 C84 111.2(5)
C40 C64 C69 111.0(5)
C83 C65 C72 110.1(5)
N20 C67 C95 111.3(6)
C27 C68 C76 111.0(5)
C64 C69 C57 109.6(5)
C94 C70 C56 112.9(6)
C43 C71 C83 112.4(5)
N14 C72 C65 111.7(5)
C58 C73 C60 109.8(5)
C51 C74 C88 110.0(5)
C77 C76 C68 110.2(5)
C42 C77 C76 111.4(5)
C88 C78 C49 109.6(6)
N3 C80 C97 112.1(5)
C41 C81 C87 110.4(6)
C62 C82 C52 110.3(5)
C71 C83 C65 109.8(5)
C63 C84 C97 109.9(5)
C87 C85 C54 111.4(6)
C81 C87 C85 110.2(5)
C78 C88 C74 110.1(5)
C98 C91 C95 110.7(6)
N20 C92 C98 111.0(6)
C67 C95 C91 111.1(6)
C84 C97 C80 111.6(6)
C91 C98 C92 111.0(6)

loop_
_geom_bond_atom_site_label_1
_geom_bond_atom_site_label_2
_geom_bond_distance
P1 N4 1.597(4)
P1 N7 1.662(4)
P1 N2 1.664(5)
P1 N5 1.672(4)
P2 N9 1.610(4)
P2 N3 1.658(5)
P2 N18 1.660(4)
P2 N6 1.666(4)
P3 N17 1.594(4)
P3 N20 1.649(5)
P3 N1 1.657(5)
P3 N12 1.662(5)
P4 N16 1.610(4)
P4 N14 1.659(4)
P4 N11 1.665(5)
P4 N10 1.670(4)
F1 B1 1.402(11)
F3 B1 1.357(10)
F2 B1 1.336(9)
F4 B1 1.380(8)
F5 B2 1.378(10)
F6 B2 1.385(8)
F7 B2 1.377(8)
F8 B2 1.370(9)
N1 C51 1.467(8)
N1 C49 1.483(7)
N2 C27 1.486(6)
N2 C42 1.498(7)
N3 C80 1.489(7)
N3 C44 1.490(7)
N4 C14 1.343(6)
N5 C36 1.477(7)
N5 C24 1.485(6)
N6 C40 1.483(7)
N6 C35 1.484(6)
N7 C22 1.486(7)
N7 C33 1.495(7)
N8 C14 1.368(6)
N8 C15 1.468(6)
N9 C14 1.360(6)
N10 C54 1.485(7)
N10 C41 1.485(7)
N11 C37 1.484(7)
N11 C46 1.499(7)
N12 C30 1.469(7)
N12 C55 1.484(7)
N14 C72 1.476(7)
N14 C43 1.490(7)
N15 C20 1.371(6)
N15 C29 1.463(7)
N16 C20 1.355(6)
N17 C20 1.352(7)
N18 C48 1.482(7)
N18 C25 1.492(6)
C15 C23 1.529(7)
C22 C31 1.547(8)
C23 C59 1.530(7)
C24 C28 1.530(7)
C25 C39 1.546(8)
N20 C67 1.469(7)
N20 C92 1.484(8)
C27 C68 1.519(8)
C28 C32 1.541(8)
C29 C56 1.537(9)
C30 C60 1.531(8)
C31 C50 1.527(9)
C32 C38 1.525(8)
C33 C47 1.540(8)
C35 C57 1.532(9)
C36 C38 1.539(7)
C37 C52 1.540(8)
C39 C61 1.522(9)
C40 C64 1.535(8)
C41 C81 1.515(8)
C42 C77 1.520(8)
C43 C71 1.531(9)
C44 C63 1.522(8)
C45 C48 1.528(8)
C45 C61 1.536(9)
C46 C62 1.535(9)
C47 C50 1.542(9)
C49 C78 1.528(9)
C51 C74 1.549(8)
C52 C82 1.535(9)
C54 C85 1.536(9)
C55 C58 1.553(8)
C56 C70 1.526(8)
C57 C69 1.546(9)
C58 C73 1.531(9)
C59 C79 1.535(8)
C60 C73 1.547(9)
C62 C82 1.520(9)
C63 C84 1.532(10)
C64 C69 1.538(8)
C65 C83 1.547(10)
C65 C72 1.552(9)
C67 C95 1.509(9)
C68 C76 1.549(9)
C70 C94 1.521(10)
C71 C83 1.535(10)
C74 C88 1.552(10)
C76 C77 1.535(9)
C78 C88 1.525(11)
C80 C97 1.539(9)
C81 C87 1.532(10)
C84 C97 1.532(11)
C85 C87 1.539(9)
C91 C98 1.506(13)
C91 C95 1.547(11)
C92 C98 1.529(13)
